data_2213988
loop_
_publ_author_name
'Gougeon, P.'
'Gall, P.'

_publ_section_title
;
 Nd~3~Mo~4~SiO~14~
;
_journal_coeditor_code WM2113
_journal_issue 6
_journal_name_full 'Acta Crystallographica Section E'
_journal_page_first i143
_journal_page_last i143
_journal_paper_doi 10.1107/S1600536807024798
_journal_volume 63
_journal_year 2007
_chemical_formula_iupac 'Nd3 Mo4 Si O14'
_chemical_formula_moiety 'Nd 3 Mo4 Si O14'
_chemical_formula_structural 'Nd 3 (Mo4 Si O14)'
_chemical_formula_sum 'Mo4 Nd3 O14 Si'
_chemical_formula_weight 1068.56
_chemical_name_systematic
;
trineodymium silicotetramolybdate
;
_space_group_IT_number 62
_symmetry_cell_setting orthorhombic
_symmetry_space_group_name_Hall '-P 2ac 2n'
_symmetry_space_group_name_H-M 'P n m a'
_atom_sites_solution_primary direct
_atom_sites_solution_secondary difmap
_audit_creation_method SHELXL-97
_cell_angle_alpha 90.00
_cell_angle_beta 90.00
_cell_angle_gamma 90.00
_cell_formula_units_Z 4
_cell_length_a 17.5348(15)
_cell_length_b 5.6159(3)
_cell_length_c 10.8542(11)
_cell_measurement_reflns_used 4003
_cell_measurement_temperature 293(2)
_cell_measurement_theta_max 38.01
_cell_measurement_theta_min 3.75
_cell_volume 1068.85(15)
_computing_cell_refinement COLLECT
_computing_data_collection 'COLLECT (Nonius, 1998)'
_computing_data_reduction 'EvalCCD (Duisenberg, 1998)'
_computing_molecular_graphics 'DIAMOND (Bergerhoff, 1996)'
_computing_publication_material SHELXL97
_computing_structure_refinement 'SHELXL97 (Sheldrick, 1997)'
_computing_structure_solution 'SIR97 (Altomare <i>et al.</i>,  1999)'
_diffrn_ambient_temperature 293(2)
_diffrn_measured_fraction_theta_full 0.998
_diffrn_measured_fraction_theta_max 0.998
_diffrn_measurement_device_type 'Nonius KappaCCD'
_diffrn_measurement_method '\f scans (\k = 0) + additional \w scans'
_diffrn_radiation_monochromator graphite
_diffrn_radiation_source 'fine-focus sealed tube'
_diffrn_radiation_type MoK\a
_diffrn_radiation_wavelength 0.71069
_diffrn_reflns_av_R_equivalents 0.0634
_diffrn_reflns_av_sigmaI/netI 0.0427
_diffrn_reflns_limit_h_max 29
_diffrn_reflns_limit_h_min -30
_diffrn_reflns_limit_k_max 9
_diffrn_reflns_limit_k_min -8
_diffrn_reflns_limit_l_max 17
_diffrn_reflns_limit_l_min -18
_diffrn_reflns_number 30670
_diffrn_reflns_theta_full 38.01
_diffrn_reflns_theta_max 38.01
_diffrn_reflns_theta_min 3.75
_diffrn_standards_number 0
_exptl_absorpt_coefficient_mu 19.035
_exptl_absorpt_correction_T_max 0.7102
_exptl_absorpt_correction_T_min 0.2715
_exptl_absorpt_correction_type analytical
_exptl_absorpt_process_details
;
(de Meulenaer & Tompa, 1965)
;
_exptl_crystal_colour black
_exptl_crystal_density_diffrn 6.640
_exptl_crystal_density_method 'not measured'
_exptl_crystal_description needle
_exptl_crystal_F_000 1896
_exptl_crystal_size_max 0.162
_exptl_crystal_size_mid 0.022
_exptl_crystal_size_min 0.020
_refine_diff_density_max 2.315
_refine_diff_density_min -3.716
_refine_ls_extinction_method none
_refine_ls_goodness_of_fit_ref 1.377
_refine_ls_matrix_type full
_refine_ls_number_parameters 121
_refine_ls_number_reflns 3131
_refine_ls_number_restraints 0
_refine_ls_restrained_S_all 1.377
_refine_ls_R_factor_all 0.0513
_refine_ls_R_factor_gt 0.0367
_refine_ls_shift/su_max 0.001
_refine_ls_shift/su_mean 0.000
_refine_ls_structure_factor_coef Fsqd
_refine_ls_weighting_details 'w=1/[\s^2^(Fo^2^)+19.2566P] where P=(Fo^2^+2Fc^2^)/3'
_refine_ls_weighting_scheme calc
_refine_ls_wR_factor_gt 0.0819
_refine_ls_wR_factor_ref 0.0846
_reflns_number_gt 2619
_reflns_number_total 3131
_reflns_threshold_expression I>2\s(I)
_cod_data_source_file wm2113.cif
_cod_data_source_block I
_cod_original_formula_sum 'Mo4 Nd3 O14 Si1'
_cod_database_code 2213988
_cod_database_fobs_code 2213988

loop_
_symmetry_equiv_pos_as_xyz
'x, y, z'
'-x+1/2, -y, z+1/2'
'x+1/2, -y+1/2, -z+1/2'
'-x, y+1/2, -z'
'-x, -y, -z'
'x-1/2, y, -z-1/2'
'-x-1/2, y-1/2, z-1/2'
'x, -y-1/2, z'

loop_
_atom_site_type_symbol
_atom_site_label
_atom_site_fract_x
_atom_site_fract_y
_atom_site_fract_z
_atom_site_U_iso_or_equiv
_atom_site_adp_type
_atom_site_calc_flag
_atom_site_refinement_flags
_atom_site_occupancy
Nd Nd1 0.16358(3) 0.7500 0.63158(4) 0.00610(8) Uani d S 1
Nd Nd2 0.03477(3) 1.2500 0.79944(4) 0.00879(8) Uani d S 1
Nd Nd3 -0.15474(3) 0.2500 0.00583(4) 0.00702(8) Uani d S 1
Mo Mo1 0.28501(4) 0.7500 0.36147(6) 0.00450(11) Uani d S 1
Mo Mo2 0.16265(3) 0.52298(8) 0.32043(4) 0.00428(8) Uani d . 1
Mo Mo3 -0.00732(5) 0.7788(4) 0.50698(9) 0.0047(4) Uani d P 0.50
Si Si 0.06365(13) 0.2500 0.1039(2) 0.0052(4) Uani d S 1
O O1 0.0800(3) 0.5018(8) 0.1775(4) 0.0077(7) Uani d . 1
O O2 0.1004(4) 0.2500 0.4002(6) 0.0076(10) Uani d S 1
O O3 0.2135(3) 0.2500 0.2377(5) 0.0051(9) Uani d S 1
O O4 0.3506(3) 0.4958(8) 0.3020(4) 0.0084(7) Uani d . 1
O O5 0.2315(2) 0.5069(7) 0.4697(4) 0.0060(7) Uani d . 1
O O6 0.3766(4) 0.7500 0.4892(6) 0.0121(12) Uani d S 1
O O7 0.0941(4) 0.7500 0.4146(6) 0.0089(10) Uani d S 1
O O8 0.2217(3) 0.7500 0.2021(6) 0.0074(10) Uani d S 1
O O9 -0.0452(3) 0.5027(8) 0.3826(4) 0.0107(8) Uani d . 1
O O10 -0.0224(4) 0.2500 0.0497(7) 0.0141(13) Uani d S 1

loop_
_atom_site_aniso_label
_atom_site_aniso_U_11
_atom_site_aniso_U_22
_atom_site_aniso_U_33
_atom_site_aniso_U_12
_atom_site_aniso_U_13
_atom_site_aniso_U_23
Nd1 0.00569(17) 0.00825(17) 0.00435(17) 0.000 -0.00015(12) 0.000
Nd2 0.00467(17) 0.01261(18) 0.0091(2) 0.000 -0.00054(13) 0.000
Nd3 0.00575(17) 0.00927(17) 0.00606(17) 0.000 -0.00034(13) 0.000
Mo1 0.0037(2) 0.0056(2) 0.0041(3) 0.000 -0.00002(19) 0.000
Mo2 0.00411(18) 0.00450(16) 0.00421(18) 0.00031(13) 0.00010(13) -0.00078(13)
Mo3 0.0042(3) 0.0057(12) 0.0040(3) 0.0002(3) 0.0001(2) -0.0002(3)
Si 0.0045(9) 0.0073(9) 0.0037(9) 0.000 -0.0002(7) 0.000
O1 0.0079(18) 0.0077(16) 0.0075(18) 0.0002(13) -0.0015(13) -0.0036(14)
O2 0.006(2) 0.009(2) 0.008(3) 0.000 0.0023(19) 0.000
O3 0.006(2) 0.003(2) 0.006(2) 0.000 0.0009(18) 0.000
O4 0.0075(18) 0.0094(16) 0.0083(18) -0.0028(14) 0.0002(13) -0.0014(14)
O5 0.0067(17) 0.0062(15) 0.0050(17) 0.0005(13) -0.0001(13) 0.0018(12)
O6 0.006(3) 0.021(3) 0.009(3) 0.000 -0.004(2) 0.000
O7 0.005(2) 0.011(3) 0.010(3) 0.000 0.003(2) 0.000
O8 0.004(2) 0.012(2) 0.007(3) 0.000 0.0003(18) 0.000
O9 0.010(2) 0.0061(17) 0.016(2) 0.0008(14) 0.0043(15) -0.0003(15)
O10 0.006(3) 0.019(3) 0.018(3) 0.000 -0.002(2) 0.000

loop_
_atom_type_symbol
_atom_type_description
_atom_type_scat_dispersion_real
_atom_type_scat_dispersion_imag
_atom_type_scat_source
O O 0.0106 0.0060 'International Tables Vol C Tables 4.2.6.8 and 6.1.1.4'
Si Si 0.0817 0.0704 'International Tables Vol C Tables 4.2.6.8 and 6.1.1.4'
Mo Mo -1.6832 0.6857 'International Tables Vol C Tables 4.2.6.8 and 6.1.1.4'
Nd Nd -0.1943 3.0179 'International Tables Vol C Tables 4.2.6.8 and 6.1.1.4'

loop_
_exptl_crystal_face_index_h
_exptl_crystal_face_index_k
_exptl_crystal_face_index_l
_exptl_crystal_face_perp_dist
-1 0 0 0.0650
1 0 0 0.0970
0 1 3 0.0090
0 -1 -3 0.0130
0 -1 3 0.0100
0 1 -3 0.0110
0 -1 0 0.0110
0 1 0 0.0090

loop_
_geom_angle_atom_site_label_1
_geom_angle_atom_site_label_2
_geom_angle_atom_site_label_3
_geom_angle_site_symmetry_1
_geom_angle_site_symmetry_3
_geom_angle
O4 Nd1 O4 7_666 2_565 73.0(2)
O4 Nd1 O3 7_666 2_565 73.68(16)
O4 Nd1 O3 2_565 2_565 73.68(16)
O4 Nd1 O9 7_666 5_566 107.18(16)
O4 Nd1 O9 2_565 5_566 68.00(16)
O3 Nd1 O9 2_565 5_566 139.08(13)
O4 Nd1 O9 7_666 4_556 68.00(16)
O4 Nd1 O9 2_565 4_556 107.18(16)
O3 Nd1 O9 2_565 4_556 139.08(13)
O9 Nd1 O9 5_566 4_556 68.6(2)
O4 Nd1 O5 7_666 8_575 106.48(15)
O4 Nd1 O5 2_565 8_575 157.96(15)
O3 Nd1 O5 2_565 8_575 84.93(15)
O9 Nd1 O5 5_566 8_575 130.62(15)
O9 Nd1 O5 4_556 8_575 92.40(14)
O4 Nd1 O5 7_666 . 157.96(15)
O4 Nd1 O5 2_565 . 106.48(14)
O3 Nd1 O5 2_565 . 84.93(15)
O9 Nd1 O5 5_566 . 92.40(14)
O9 Nd1 O5 4_556 . 130.62(15)
O5 Nd1 O5 8_575 . 65.47(19)
O4 Nd1 O7 7_666 . 131.17(14)
O4 Nd1 O7 2_565 . 131.17(14)
O3 Nd1 O7 2_565 . 145.5(2)
O9 Nd1 O7 5_566 . 64.33(15)
O9 Nd1 O7 4_556 . 64.33(15)
O5 Nd1 O7 8_575 . 66.35(14)
O5 Nd1 O7 . . 66.35(14)
O9 Nd2 O9 4_556 5_576 70.0(2)
O9 Nd2 O1 4_556 4_556 79.63(15)
O9 Nd2 O1 5_576 4_556 118.00(15)
O9 Nd2 O1 4_556 5_576 118.00(15)
O9 Nd2 O1 5_576 5_576 79.63(15)
O1 Nd2 O1 4_556 5_576 69.0(2)
O9 Nd2 O4 4_556 2_575 106.24(15)
O9 Nd2 O4 5_576 2_575 67.40(15)
O1 Nd2 O4 4_556 2_575 173.48(15)
O1 Nd2 O4 5_576 2_575 109.73(15)
O9 Nd2 O4 4_556 7_666 67.40(15)
O9 Nd2 O4 5_576 7_666 106.24(15)
O1 Nd2 O4 4_556 7_666 109.73(15)
O1 Nd2 O4 5_576 7_666 173.48(15)
O4 Nd2 O4 2_575 7_666 70.8(2)
O9 Nd2 O6 4_556 2_575 127.30(15)
O9 Nd2 O6 5_576 2_575 127.30(15)
O1 Nd2 O6 4_556 2_575 114.28(15)
O1 Nd2 O6 5_576 2_575 114.28(15)
O4 Nd2 O6 2_575 2_575 60.01(15)
O4 Nd2 O6 7_666 2_575 60.01(15)
O9 Nd2 O10 4_556 1_566 142.32(12)
O9 Nd2 O10 5_576 1_566 142.32(12)
O1 Nd2 O10 4_556 1_566 67.74(15)
O1 Nd2 O10 5_576 1_566 67.74(15)
O4 Nd2 O10 2_575 1_566 105.78(15)
O4 Nd2 O10 7_666 1_566 105.78(15)
O6 Nd2 O10 2_575 1_566 57.3(2)
O10 Nd3 O5 . 3_455 140.12(12)
O10 Nd3 O5 . 6_556 140.12(12)
O5 Nd3 O5 3_455 6_556 71.3(2)
O10 Nd3 O4 . 6_556 78.21(18)
O5 Nd3 O4 3_455 6_556 105.19(14)
O5 Nd3 O4 6_556 6_556 67.62(14)
O10 Nd3 O4 . 3_455 78.21(18)
O5 Nd3 O4 3_455 3_455 67.62(14)
O5 Nd3 O4 6_556 3_455 105.19(14)
O4 Nd3 O4 6_556 3_455 66.9(2)
O10 Nd3 O8 . 5_565 129.1(2)
O5 Nd3 O8 3_455 5_565 73.97(14)
O5 Nd3 O8 6_556 5_565 73.97(14)
O4 Nd3 O8 6_556 5_565 139.17(13)
O4 Nd3 O8 3_455 5_565 139.17(13)
O10 Nd3 O1 . 4_545 71.33(18)
O5 Nd3 O1 3_455 4_545 99.53(13)
O5 Nd3 O1 6_556 4_545 138.96(13)
O4 Nd3 O1 6_556 4_545 149.47(14)
O4 Nd3 O1 3_455 4_545 107.72(13)
O8 Nd3 O1 5_565 4_545 65.13(14)
O10 Nd3 O1 . 5_565 71.33(18)
O5 Nd3 O1 3_455 5_565 138.96(13)
O5 Nd3 O1 6_556 5_565 99.53(13)
O4 Nd3 O1 6_556 5_565 107.72(13)
O4 Nd3 O1 3_455 5_565 149.47(14)
O8 Nd3 O1 5_565 5_565 65.13(14)
O1 Nd3 O1 4_545 5_565 60.67(17)
O10 Nd3 O6 . 6_556 78.94(13)
O5 Nd3 O6 3_455 6_556 136.43(16)
O5 Nd3 O6 6_556 6_556 65.21(16)
O4 Nd3 O6 6_556 6_556 55.67(17)
O4 Nd3 O6 3_455 6_556 121.22(17)
O8 Nd3 O6 5_565 6_556 96.04(14)
O1 Nd3 O6 4_545 6_556 114.70(16)
O1 Nd3 O6 5_565 6_556 55.02(16)
O10 Nd3 O6 . 6_546 78.94(13)
O5 Nd3 O6 3_455 6_546 65.21(16)
O5 Nd3 O6 6_556 6_546 136.43(16)
O4 Nd3 O6 6_556 6_546 121.22(17)
O4 Nd3 O6 3_455 6_546 55.67(17)
O8 Nd3 O6 5_565 6_546 96.04(14)
O1 Nd3 O6 4_545 6_546 55.02(16)
O1 Nd3 O6 5_565 6_546 114.70(16)
O6 Nd3 O6 6_556 6_546 157.8(3)
O4 Mo1 O4 8_575 . 94.5(3)
O4 Mo1 O5 8_575 . 163.60(18)
O4 Mo1 O5 . . 88.37(18)
O4 Mo1 O5 8_575 8_575 88.37(18)
O4 Mo1 O5 . 8_575 163.60(18)
O5 Mo1 O5 . 8_575 84.5(2)
O4 Mo1 O8 8_575 . 92.31(17)
O4 Mo1 O8 . . 92.31(17)
O5 Mo1 O8 . . 103.72(17)
O5 Mo1 O8 8_575 . 103.72(17)
O4 Mo1 O6 8_575 . 76.65(18)
O4 Mo1 O6 . . 76.65(18)
O5 Mo1 O6 . . 88.36(18)
O5 Mo1 O6 8_575 . 88.36(18)
O8 Mo1 O6 . . 163.5(3)
O4 Mo1 Mo2 8_575 . 144.28(13)
O4 Mo1 Mo2 . . 94.20(13)
O5 Mo1 Mo2 . . 51.15(12)
O5 Mo1 Mo2 8_575 . 92.81(12)
O8 Mo1 Mo2 . . 52.76(13)
O6 Mo1 Mo2 . . 139.06(12)
O4 Mo1 Mo2 8_575 8_575 94.20(13)
O4 Mo1 Mo2 . 8_575 144.28(13)
O5 Mo1 Mo2 . 8_575 92.81(12)
O5 Mo1 Mo2 8_575 8_575 51.15(12)
O8 Mo1 Mo2 . 8_575 52.76(13)
O6 Mo1 Mo2 . 8_575 139.06(12)
Mo2 Mo1 Mo2 . 8_575 60.38(3)
O3 Mo2 O5 . . 93.4(2)
O3 Mo2 O7 . . 167.96(18)
O5 Mo2 O7 . . 88.8(2)
O3 Mo2 O2 . . 81.62(18)
O5 Mo2 O2 . . 87.0(2)
O7 Mo2 O2 . . 86.67(17)
O3 Mo2 O8 . . 88.33(17)
O5 Mo2 O8 . . 102.9(2)
O7 Mo2 O8 . . 102.73(16)
O2 Mo2 O8 . . 166.3(2)
O3 Mo2 O1 . . 86.1(2)
O5 Mo2 O1 . . 171.44(17)
O7 Mo2 O1 . . 89.9(2)
O2 Mo2 O1 . . 84.5(2)
O8 Mo2 O1 . . 85.6(2)
O3 Mo2 Mo1 . . 95.04(16)
O5 Mo2 Mo1 . . 51.41(12)
O7 Mo2 Mo1 . . 95.57(15)
O2 Mo2 Mo1 . . 138.13(18)
O8 Mo2 Mo1 . . 51.72(17)
O1 Mo2 Mo1 . . 137.15(12)
O3 Mo2 Mo2 . 8_575 140.47(13)
O5 Mo2 Mo2 . 8_575 92.56(12)
O7 Mo2 Mo2 . 8_575 51.08(11)
O2 Mo2 Mo2 . 8_575 137.73(13)
O8 Mo2 Mo2 . 8_575 52.29(10)
O1 Mo2 Mo2 . 8_575 93.21(12)
Mo1 Mo2 Mo2 . 8_575 59.808(13)
O3 Mo2 Mo2 . 8_565 39.53(13)
O5 Mo2 Mo2 . 8_565 87.44(12)
O7 Mo2 Mo2 . 8_565 128.92(11)
O2 Mo2 Mo2 . 8_565 42.27(13)
O8 Mo2 Mo2 . 8_565 127.71(10)
O1 Mo2 Mo2 . 8_565 86.79(12)
Mo1 Mo2 Mo2 . 8_565 120.192(13)
Mo2 Mo2 Mo2 8_575 8_565 180.00(6)
O3 Mo2 Nd1 . . 133.87(17)
O5 Mo2 Nd1 . . 42.60(12)
O7 Mo2 Nd1 . . 46.31(19)
O2 Mo2 Nd1 . . 82.68(16)
O8 Mo2 Nd1 . . 110.98(14)
O1 Mo2 Nd1 . . 134.87(12)
Mo1 Mo2 Nd1 . . 69.77(2)
Mo2 Mo2 Nd1 8_575 . 69.319(8)
Mo2 Mo2 Nd1 8_565 . 110.681(8)
Mo3 Mo3 O2 8_575 5_566 85.19(7)
Mo3 Mo3 O9 8_575 8_575 129.21(15)
O2 Mo3 O9 5_566 8_575 97.3(2)
Mo3 Mo3 O9 8_575 4_556 129.78(15)
O2 Mo3 O9 5_566 4_556 97.6(2)
O9 Mo3 O9 8_575 4_556 100.3(2)
Mo3 Mo3 O7 8_575 . 85.48(6)
O2 Mo3 O7 5_566 . 170.39(14)
O9 Mo3 O7 8_575 . 90.4(2)
O9 Mo3 O7 4_556 . 86.7(2)
Mo3 Mo3 O9 8_575 . 44.14(14)
O2 Mo3 O9 5_566 . 90.35(19)
O9 Mo3 O9 8_575 . 85.1(3)
O9 Mo3 O9 4_556 . 169.71(13)
O7 Mo3 O9 . . 84.51(19)
Mo3 Mo3 O9 8_575 5_566 43.71(13)
O2 Mo3 O9 5_566 5_566 90.55(19)
O9 Mo3 O9 8_575 5_566 169.09(14)
O9 Mo3 O9 4_556 5_566 86.1(3)
O7 Mo3 O9 . 5_566 81.12(18)
O9 Mo3 O9 . 5_566 87.3(2)
Mo3 Mo3 Mo3 8_575 5_576 173.16(4)
O2 Mo3 Mo3 5_566 5_576 101.65(9)
O9 Mo3 Mo3 8_575 5_576 50.60(15)
O9 Mo3 Mo3 4_556 5_576 49.73(15)
O7 Mo3 Mo3 . 5_576 87.69(6)
O9 Mo3 Mo3 . 5_576 134.93(14)
O9 Mo3 Mo3 5_566 5_576 135.05(14)
Mo3 Mo3 Mo3 8_575 4_556 173.94(4)
O2 Mo3 Mo3 5_566 4_556 100.87(8)
O9 Mo3 Mo3 8_575 4_556 50.59(15)
O9 Mo3 Mo3 4_556 4_556 49.75(15)
O7 Mo3 Mo3 . 4_556 88.47(7)
O9 Mo3 Mo3 . 4_556 135.08(14)
O9 Mo3 Mo3 5_566 4_556 135.23(14)
Mo3 Mo3 Mo3 5_576 4_556 0.780(13)
Mo3 Mo3 Mo3 8_575 4_546 6.06(4)
O2 Mo3 Mo3 5_566 4_546 91.24(7)
O9 Mo3 Mo3 8_575 4_546 128.49(16)
O9 Mo3 Mo3 4_556 4_546 128.78(15)
O7 Mo3 Mo3 . 4_546 79.42(7)
O9 Mo3 Mo3 . 4_546 44.01(13)
O9 Mo3 Mo3 5_566 4_546 43.31(13)
Mo3 Mo3 Mo3 5_576 4_546 167.10(8)
Mo3 Mo3 Mo3 4_556 4_546 167.88(7)
Mo3 Mo3 Mo3 8_575 5_566 5.44(3)
O2 Mo3 Mo3 5_566 5_566 90.62(8)
O9 Mo3 Mo3 8_575 5_566 128.59(15)
O9 Mo3 Mo3 4_556 5_566 128.91(15)
O7 Mo3 Mo3 . 5_566 80.04(6)
O9 Mo3 Mo3 . 5_566 43.99(13)
O9 Mo3 Mo3 5_566 5_566 43.32(13)
Mo3 Mo3 Mo3 5_576 5_566 167.73(7)
Mo3 Mo3 Mo3 4_556 5_566 168.51(7)
Mo3 Mo3 Mo3 4_546 5_566 0.621(8)
O10 Si O6 . 2_564 108.8(4)
O10 Si O1 . . 109.7(2)
O6 Si O1 2_564 . 105.0(2)
O10 Si O1 . 8_565 109.7(2)
O6 Si O1 2_564 8_565 105.0(2)
O1 Si O1 . 8_565 118.0(3)
Si O1 Mo2 . . 121.3(2)
Si O1 Nd2 . 5_576 113.1(2)
Mo2 O1 Nd2 . 5_576 116.82(18)
Si O1 Nd3 . 5_565 99.6(2)
Mo2 O1 Nd3 . 5_565 100.03(16)
Nd2 O1 Nd3 5_576 5_565 100.11(15)
Mo3 O2 Mo2 5_566 8_565 127.12(13)
Mo3 O2 Mo2 4_546 8_565 136.69(16)
Mo3 O2 Mo2 5_566 . 136.69(16)
Mo3 O2 Mo2 4_546 . 127.12(13)
Mo2 O2 Mo2 8_565 . 95.5(3)
Mo2 O3 Mo2 . 8_565 100.9(3)
Mo2 O3 Nd1 . 2_564 127.47(15)
Mo2 O3 Nd1 8_565 2_564 127.47(15)
Mo1 O4 Nd1 . 2_564 129.6(2)
Mo1 O4 Nd2 . 2_574 93.50(17)
Nd1 O4 Nd2 2_564 2_574 115.01(18)
Mo1 O4 Nd3 . 6_656 96.08(17)
Nd1 O4 Nd3 2_564 6_656 109.39(17)
Nd2 O4 Nd3 2_574 6_656 111.05(17)
Mo2 O5 Mo1 . . 77.44(15)
Mo2 O5 Nd3 . 6_656 126.38(19)
Mo1 O5 Nd3 . 6_656 94.71(16)
Mo2 O5 Nd1 . . 104.56(17)
Mo1 O5 Nd1 . . 104.90(17)
Nd3 O5 Nd1 6_656 . 128.36(17)
Si O6 Mo1 2_565 . 170.9(4)
Si O6 Nd2 2_565 2_574 102.9(3)
Mo1 O6 Nd2 . 2_574 86.2(2)
Si O6 Nd3 2_565 6_656 96.28(14)
Mo1 O6 Nd3 . 6_656 82.35(13)
Nd2 O6 Nd3 2_574 6_656 97.50(14)
Si O6 Nd3 2_565 6_666 96.28(14)
Mo1 O6 Nd3 . 6_666 82.35(13)
Nd2 O6 Nd3 2_574 6_666 97.50(14)
Nd3 O6 Nd3 6_656 6_666 157.8(3)
Mo2 O7 Mo2 8_575 . 77.8(2)
Mo2 O7 Mo3 8_575 . 135.39(13)
Mo2 O7 Mo3 . . 144.19(16)
Mo2 O7 Mo3 8_575 8_575 144.19(16)
Mo2 O7 Mo3 . 8_575 135.39(13)
Mo2 O7 Nd1 8_575 . 100.1(2)
Mo2 O7 Nd1 . . 100.1(2)
Mo3 O7 Nd1 . . 88.0(2)
Mo3 O7 Nd1 8_575 . 88.0(2)
Mo1 O8 Mo2 . . 75.52(19)
Mo1 O8 Mo2 . 8_575 75.52(19)
Mo2 O8 Mo2 . 8_575 75.4(2)
Mo1 O8 Nd3 . 5_565 174.8(3)
Mo2 O8 Nd3 . 5_565 108.5(2)
Mo2 O8 Nd3 8_575 5_565 108.5(2)
Mo3 O9 Mo3 8_575 4_546 79.7(2)
Mo3 O9 Mo3 4_546 . 86.24(19)
Mo3 O9 Mo3 8_575 5_566 86.11(19)
Mo3 O9 Nd2 8_575 5_576 100.32(19)
Mo3 O9 Nd2 4_546 5_576 146.0(2)
Mo3 O9 Nd2 . 5_576 94.31(17)
Mo3 O9 Nd2 5_566 5_576 146.1(2)
Mo3 O9 Nd1 8_575 5_566 132.9(2)
Mo3 O9 Nd1 4_546 5_566 93.60(18)
Mo3 O9 Nd1 . 5_566 134.1(2)
Mo3 O9 Nd1 5_566 5_566 88.46(16)
Nd2 O9 Nd1 5_576 5_566 109.58(19)
Si O10 Nd3 . . 170.3(5)
Si O10 Nd2 . 1_544 91.0(3)
Nd3 O10 Nd2 . 1_544 98.7(2)

loop_
_geom_bond_atom_site_label_1
_geom_bond_atom_site_label_2
_geom_bond_site_symmetry_2
_geom_bond_distance
_geom_bond_publ_flag
Nd1 O4 7_666 2.321(4) y
Nd1 O4 2_565 2.321(4) ?
Nd1 O3 2_565 2.444(6) y
Nd1 O9 5_566 2.520(5) y
Nd1 O9 4_556 2.520(5) ?
Nd1 O5 8_575 2.524(4) ?
Nd1 O5 . 2.524(4) y
Nd1 O7 . 2.651(7) y
Nd1 Mo3 . 3.2916(11) ?
Nd1 Mo3 8_575 3.2916(11) ?
Nd1 Mo2 . 3.6099(7) ?
Nd1 Mo2 8_575 3.6099(7) ?
Nd2 O9 4_556 2.422(5) y
Nd2 O9 5_576 2.422(5) ?
Nd2 O1 4_556 2.461(4) y
Nd2 O1 5_576 2.461(4) ?
Nd2 O4 2_575 2.465(4) y
Nd2 O4 7_666 2.465(4) ?
Nd2 O6 2_575 2.580(7) y
Nd2 O10 1_566 2.896(8) y
Nd2 Mo1 2_575 3.2310(9) ?
Nd2 Si 1_566 3.343(2) ?
Nd2 Mo3 5_576 3.3645(11) ?
Nd2 Mo3 4_556 3.3645(11) ?
Nd3 O10 . 2.368(7) y
Nd3 O5 3_455 2.476(4) y
Nd3 O5 6_556 2.476(4) ?
Nd3 O4 6_556 2.503(4) y
Nd3 O4 3_455 2.503(4) ?
Nd3 O8 5_565 2.544(6) y
Nd3 O1 4_545 2.760(5) y
Nd3 O1 5_565 2.760(5) ?
Nd3 O6 6_556 2.8617(13) y
Nd3 O6 6_546 2.8617(13) ?
Nd3 Mo1 6_556 3.3280(5) ?
Nd3 Mo1 6_546 3.3280(5) ?
Mo1 O4 8_575 1.944(5) ?
Mo1 O4 . 1.944(5) y
Mo1 O5 . 2.030(4) y
Mo1 O5 8_575 2.030(4) ?
Mo1 O8 . 2.055(6) y
Mo1 O6 . 2.122(6) y
Mo1 Mo2 . 2.5351(8) y
Mo1 Mo2 8_575 2.5351(8) ?
Mo1 Nd2 2_574 3.2310(9) ?
Mo1 Nd3 6_666 3.3280(5) ?
Mo1 Nd3 6_656 3.3280(5) ?
Mo2 O3 . 1.988(4) y
Mo2 O5 . 2.023(4) y
Mo2 O7 . 2.029(5) y
Mo2 O2 . 2.072(4) y
Mo2 O8 . 2.084(5) y
Mo2 O1 . 2.127(4) y
Mo2 Mo2 8_575 2.5498(9) y
Mo2 Mo2 8_565 3.0661(9) y
Mo3 Mo3 8_575 0.323(4) ?
Mo3 O2 5_566 1.925(6) y
Mo3 O9 8_575 1.941(5) y
Mo3 O9 4_556 1.966(5) y
Mo3 O7 . 2.047(6) y
Mo3 O9 . 2.160(5) y
Mo3 O9 5_566 2.187(5) y
Mo3 Mo3 5_576 2.503(4) y
Mo3 Mo3 4_556 2.8237(2) ?
Mo3 Mo3 4_546 2.8237(2) ?
Mo3 Mo3 5_566 3.145(4) y
Si O10 . 1.620(7) y
Si O6 2_564 1.626(7) y
Si O1 . 1.649(4) y
Si O1 8_565 1.649(4) ?
Si Nd2 1_544 3.343(2) ?
Si Nd3 5_565 3.4428(14) ?
Si Nd3 5 3.4428(14) ?
Si Nd2 5_566 3.4590(14) ?
Si Nd2 5_576 3.4590(14) ?
O1 Nd2 5_576 2.461(4) ?
O1 Nd3 5_565 2.760(5) ?
O2 Mo3 5_566 1.925(6) ?
O2 Mo3 4_546 1.925(6) ?
O2 Mo2 8_565 2.072(4) ?
O3 Mo2 8_565 1.988(4) ?
O3 Nd1 2_564 2.444(6) ?
O4 Nd1 2_564 2.321(4) ?
O4 Nd2 2_574 2.465(4) ?
O4 Nd3 6_656 2.503(4) ?
O5 Nd3 6_656 2.476(4) ?
O6 Si 2_565 1.626(7) ?
O6 Nd2 2_574 2.580(7) ?
O6 Nd3 6_656 2.8617(13) ?
O6 Nd3 6_666 2.8617(13) ?
O7 Mo2 8_575 2.029(5) ?
O7 Mo3 8_575 2.047(6) ?
O8 Mo2 8_575 2.084(5) ?
O8 Nd3 5_565 2.544(6) ?
O9 Mo3 8_575 1.941(5) ?
O9 Mo3 4_546 1.966(5) ?
O9 Mo3 5_566 2.187(5) ?
O9 Nd2 5_576 2.422(5) ?
O9 Nd1 5_566 2.520(5) ?
O10 Nd2 1_544 2.896(8) ?
